data_7209102
loop_
_publ_author_name
'Singh, Ajnesh'
'Sharma, Raj P.'
'Aree, Thammarat'
'Venugopalan, Paloth'

_publ_section_title
;
 Water-mediated supramolecular architecture of Co(iii)--phenanthroline
 complexes: organizational control to 2D-layers and 3D-square cavities
 through substituted aryl carboxylate anions
;
_journal_issue 6
_journal_name_full CrystEngComm
_journal_page_first 1153
_journal_paper_doi 10.1039/c2ce26573g
_journal_volume 15
_journal_year 2013
_chemical_formula_sum 'C32 H30 Co N5 O12'
_chemical_formula_weight 735.54
_chemical_name_common
;carbonatobis(1,10-phenanthroline)cobalt(iii) 4-
nitrobenzoate.pentahydrate
;
_chemical_name_systematic
;
carbonatobis(1,10-phenanthroline)cobalt(III)
4-nitrobenzoate.pentahydrate
;
_space_group_IT_number 2
_symmetry_cell_setting triclinic
_symmetry_space_group_name_Hall '-P 1'
_symmetry_space_group_name_H-M 'P -1'
_atom_sites_solution_hydrogens geom
_atom_sites_solution_primary direct
_atom_sites_solution_secondary difmap
_audit_creation_method SHELXL-97
_cell_angle_alpha 70.22(3)
_cell_angle_beta 83.92(3)
_cell_angle_gamma 72.95(3)
_cell_formula_units_Z 2
_cell_length_a 10.287(2)
_cell_length_b 13.078(3)
_cell_length_c 13.134(3)
_cell_measurement_reflns_used 7402
_cell_measurement_temperature 293(2)
_cell_measurement_theta_max 26.11
_cell_measurement_theta_min 2.47
_cell_volume 1589.6(7)
_computing_cell_refinement 'APEX2 (Bruker, 2007)'
_computing_data_collection 'APEX2 (Bruker, 2007)'
_computing_data_reduction 'APEX2 (Bruker, 2007)'
_computing_molecular_graphics 'XP (Siemens)'
_computing_publication_material SHELXL-97
_computing_structure_refinement 'SHELXL-97 (Sheldrick, 1997)'
_computing_structure_solution 'SHELXS-97 (Sheldrick, 1997)'
_diffrn_ambient_temperature 293(2)
_diffrn_detector_area_resol_mean 512
_diffrn_measured_fraction_theta_full 0.994
_diffrn_measured_fraction_theta_max 0.994
_diffrn_measurement_device_type 'Bruker KAPPA APEXII'
_diffrn_measurement_method 'combination of \w and \f'
_diffrn_radiation_monochromator graphite
_diffrn_radiation_source 'fine-focus sealed tube'
_diffrn_radiation_type MoK\a
_diffrn_radiation_wavelength 0.71073
_diffrn_reflns_av_R_equivalents 0.0327
_diffrn_reflns_av_sigmaI/netI 0.0341
_diffrn_reflns_limit_h_max 12
_diffrn_reflns_limit_h_min -12
_diffrn_reflns_limit_k_max 16
_diffrn_reflns_limit_k_min -16
_diffrn_reflns_limit_l_max 16
_diffrn_reflns_limit_l_min -16
_diffrn_reflns_number 21262
_diffrn_reflns_theta_full 26.00
_diffrn_reflns_theta_max 26.00
_diffrn_reflns_theta_min 1.65
_diffrn_standards_number 0
_exptl_absorpt_coefficient_mu 0.615
_exptl_absorpt_correction_T_max 0.745
_exptl_absorpt_correction_T_min 0.638
_exptl_absorpt_correction_type multi-scan
_exptl_absorpt_process_details '(SADABS; Bruker, 2007)'
_exptl_crystal_colour 'reddish pink'
_exptl_crystal_density_diffrn 1.537
_exptl_crystal_density_meas ?
_exptl_crystal_density_method 'not measured'
_exptl_crystal_description block
_exptl_crystal_F_000 760
_exptl_crystal_size_max 0.26
_exptl_crystal_size_mid 0.23
_exptl_crystal_size_min 0.12
_refine_diff_density_max 0.614
_refine_diff_density_min -0.413
_refine_diff_density_rms 0.054
_refine_ls_extinction_method none
_refine_ls_goodness_of_fit_ref 1.038
_refine_ls_hydrogen_treatment constr
_refine_ls_matrix_type full
_refine_ls_number_parameters 461
_refine_ls_number_reflns 6218
_refine_ls_number_restraints 0
_refine_ls_restrained_S_all 1.038
_refine_ls_R_factor_all 0.0536
_refine_ls_R_factor_gt 0.0389
_refine_ls_shift/su_max 0.001
_refine_ls_shift/su_mean 0.000
_refine_ls_structure_factor_coef Fsqd
_refine_ls_weighting_details 'calc w=1/[\s^2^(Fo^2^)+(0.0691P)^2^+0.2144P] where P=(Fo^2^+2Fc^2^)/3'
_refine_ls_weighting_scheme calc
_refine_ls_wR_factor_gt 0.1061
_refine_ls_wR_factor_ref 0.1126
_reflns_number_gt 5012
_reflns_number_total 6218
_reflns_threshold_expression >2sigma(I)
_cod_data_source_file c2ce26573g.txt
_cod_data_source_block 2copnbz
_cod_depositor_comments
;
The following automatic conversions were performed:

'_exptl_crystal_density_meas' value 'not measured' was changed to '?'
- the value is perceived as not measured.

Automatic conversion script
Id: cif_fix_values 3008 2015-01-20 13:52:24Z robertas 
;
_cod_original_cell_volume 1589.5(6)
_cod_original_sg_symbol_H-M P-1
_cod_database_code 7209102

loop_
_symmetry_equiv_pos_as_xyz
'x, y, z'
'-x, -y, -z'

loop_
_atom_site_label
_atom_site_type_symbol
_atom_site_fract_x
_atom_site_fract_y
_atom_site_fract_z
_atom_site_U_iso_or_equiv
_atom_site_adp_type
_atom_site_occupancy
_atom_site_symmetry_multiplicity
_atom_site_calc_flag
_atom_site_refinement_flags
Co1 Co 0.16883(3) 1.03380(2) 0.20542(2) 0.03023(11) Uani 1 1 d .
O1 O 0.10342(15) 1.09332(13) 0.06202(12) 0.0369(3) Uani 1 1 d .
O2 O -0.00293(14) 1.14028(12) 0.19624(12) 0.0370(4) Uani 1 1 d .
O3 O -0.10098(17) 1.22153(15) 0.03254(15) 0.0535(4) Uani 1 1 d .
O4 O -0.6210(3) 0.2177(2) 0.4315(2) 0.1005(9) Uani 1 1 d .
O5 O -0.5851(3) 0.1746(2) 0.6005(2) 0.0931(8) Uani 1 1 d .
O6 O -0.1709(2) 0.5416(2) 0.31323(17) 0.0767(7) Uani 1 1 d .
O7 O -0.1934(2) 0.54810(19) 0.47968(17) 0.0715(6) Uani 1 1 d .
O8 O 0.2636(2) 0.63386(19) 0.16084(18) 0.0787(6) Uani 1 1 d .
H8C H 0.2093 0.6691 0.1111 0.094 Uiso 1 1 d R
H8B H 0.2138 0.6002 0.2050 0.094 Uiso 1 1 d R
O9 O 0.1210(2) 0.50015(17) 0.30995(17) 0.0726(6) Uani 1 1 d .
H9B H 0.0347 0.5166 0.3143 0.087 Uiso 1 1 d R
H9C H 0.1350 0.4920 0.3737 0.087 Uiso 1 1 d R
O10 O -0.2257(3) 0.5842(3) 0.1005(2) 0.1267(11) Uani 1 1 d .
H10B H -0.2267 0.5854 0.1619 0.152 Uiso 1 1 d R
H10C H -0.1613 0.5225 0.1108 0.152 Uiso 1 1 d R
O11 O 0.5110(3) 1.5304(3) 0.0860(2) 0.1192(10) Uani 1 1 d .
H11B H 0.5875 1.5460 0.0901 0.143 Uiso 1 1 d R
H11C H 0.4511 1.5632 0.1230 0.143 Uiso 1 1 d R
O12 O -0.0489(5) 0.4425(4) 0.0096(5) 0.125(3) Uani 0.564(7) 1 d P
O12A O 0.7101(10) 1.4012(9) 0.0957(9) 0.193(6) Uani 0.436(7) 1 d P
N1 N 0.08029(17) 0.91490(14) 0.24208(15) 0.0338(4) Uani 1 1 d .
N2 N 0.19588(17) 0.98527(14) 0.36187(14) 0.0322(4) Uani 1 1 d .
N3 N 0.26181(18) 1.14865(15) 0.17889(14) 0.0341(4) Uani 1 1 d .
N4 N 0.34551(18) 0.94213(15) 0.17582(15) 0.0346(4) Uani 1 1 d .
N5 N -0.5706(2) 0.2273(2) 0.5063(2) 0.0637(7) Uani 1 1 d .
C1 C 0.0288(2) 0.87778(19) 0.1776(2) 0.0424(5) Uani 1 1 d .
H1A H 0.0392 0.9077 0.1032 0.051 Uiso 1 1 calc R
C2 C -0.0406(2) 0.7953(2) 0.2182(2) 0.0506(6) Uani 1 1 d .
H2A H -0.0738 0.7699 0.1709 0.061 Uiso 1 1 calc R
C3 C -0.0601(2) 0.7516(2) 0.3263(2) 0.0502(7) Uani 1 1 d .
H3A H -0.1096 0.6988 0.3530 0.060 Uiso 1 1 calc R
C4 C -0.0047(2) 0.78721(18) 0.3981(2) 0.0411(6) Uani 1 1 d .
C5 C 0.0657(2) 0.86872(17) 0.35097(18) 0.0342(5) Uani 1 1 d .
C6 C 0.1292(2) 0.90606(17) 0.41638(18) 0.0323(5) Uani 1 1 d .
C7 C 0.1247(2) 0.86167(18) 0.52917(19) 0.0399(5) Uani 1 1 d .
C8 C 0.0504(3) 0.7792(2) 0.5758(2) 0.0494(6) Uani 1 1 d .
H8A H 0.0451 0.7489 0.6507 0.059 Uiso 1 1 calc R
C9 C -0.0117(2) 0.7449(2) 0.5136(2) 0.0499(7) Uani 1 1 d .
H9A H -0.0604 0.6923 0.5464 0.060 Uiso 1 1 calc R
C10 C 0.1935(2) 0.9017(2) 0.58781(19) 0.0465(6) Uani 1 1 d .
H10A H 0.1937 0.8746 0.6630 0.056 Uiso 1 1 calc R
C11 C 0.2601(3) 0.9810(2) 0.5330(2) 0.0463(6) Uani 1 1 d .
H11A H 0.3059 1.0081 0.5710 0.056 Uiso 1 1 calc R
C12 C 0.2595(2) 1.02112(19) 0.42050(19) 0.0393(5) Uani 1 1 d .
H12A H 0.3053 1.0751 0.3848 0.047 Uiso 1 1 calc R
C13 C 0.2129(3) 1.25405(19) 0.18119(19) 0.0431(6) Uani 1 1 d .
H13A H 0.1205 1.2813 0.1936 0.052 Uiso 1 1 calc R
C14 C 0.2967(3) 1.3244(2) 0.1655(2) 0.0542(7) Uani 1 1 d .
H14A H 0.2602 1.3972 0.1689 0.065 Uiso 1 1 calc R
C15 C 0.4320(3) 1.2874(2) 0.1453(2) 0.0541(7) Uani 1 1 d .
H15A H 0.4877 1.3348 0.1340 0.065 Uiso 1 1 calc R
C16 C 0.4860(2) 1.1776(2) 0.14170(19) 0.0459(6) Uani 1 1 d .
C17 C 0.3966(2) 1.11111(19) 0.15949(17) 0.0354(5) Uani 1 1 d .
C18 C 0.4418(2) 0.9994(2) 0.15549(18) 0.0373(5) Uani 1 1 d .
C19 C 0.5765(2) 0.9550(2) 0.1284(2) 0.0472(6) Uani 1 1 d .
C20 C 0.6660(3) 1.0252(3) 0.1094(2) 0.0627(8) Uani 1 1 d .
H20A H 0.7562 0.9975 0.0909 0.075 Uiso 1 1 calc R
C21 C 0.6246(3) 1.1299(3) 0.1172(2) 0.0592(7) Uani 1 1 d .
H21A H 0.6869 1.1717 0.1066 0.071 Uiso 1 1 calc R
C22 C 0.6101(3) 0.8466(2) 0.1199(2) 0.0569(7) Uani 1 1 d .
H22A H 0.6983 0.8130 0.1017 0.068 Uiso 1 1 calc R
C23 C 0.5136(3) 0.7904(2) 0.1382(2) 0.0552(7) Uani 1 1 d .
H23A H 0.5358 0.7186 0.1318 0.066 Uiso 1 1 calc R
C24 C 0.3815(2) 0.8397(2) 0.16664(19) 0.0432(5) Uani 1 1 d .
H24A H 0.3170 0.7996 0.1795 0.052 Uiso 1 1 calc R
C25 C -0.0078(2) 1.15744(18) 0.09209(18) 0.0368(5) Uani 1 1 d .
C26 C -0.4847(2) 0.3051(2) 0.4803(2) 0.0447(6) Uani 1 1 d .
C27 C -0.4311(2) 0.3206(2) 0.5627(2) 0.0475(6) Uani 1 1 d .
H27A H -0.4509 0.2844 0.6343 0.057 Uiso 1 1 calc R
C28 C -0.3471(2) 0.3906(2) 0.5385(2) 0.0450(6) Uani 1 1 d .
H28A H -0.3112 0.4026 0.5942 0.054 Uiso 1 1 calc R
C29 C -0.3157(2) 0.44298(19) 0.4327(2) 0.0412(5) Uani 1 1 d .
C30 C -0.3721(3) 0.4268(2) 0.3507(2) 0.0572(7) Uani 1 1 d .
H30A H -0.3518 0.4624 0.2790 0.069 Uiso 1 1 calc R
C31 C -0.4584(3) 0.3585(3) 0.3736(2) 0.0617(8) Uani 1 1 d .
H31A H -0.4979 0.3488 0.3182 0.074 Uiso 1 1 calc R
C32 C -0.2180(3) 0.5171(2) 0.4060(2) 0.0528(7) Uani 1 1 d .

loop_
_atom_site_aniso_label
_atom_site_aniso_U_11
_atom_site_aniso_U_22
_atom_site_aniso_U_33
_atom_site_aniso_U_23
_atom_site_aniso_U_13
_atom_site_aniso_U_12
Co1 0.03010(17) 0.03174(16) 0.03186(18) -0.01196(12) 0.00466(12) -0.01265(12)
O1 0.0364(8) 0.0415(8) 0.0334(8) -0.0136(7) 0.0034(7) -0.0108(7)
O2 0.0326(8) 0.0380(8) 0.0397(9) -0.0137(7) 0.0072(7) -0.0101(6)
O3 0.0408(9) 0.0568(11) 0.0517(11) -0.0087(9) -0.0052(8) -0.0055(8)
O4 0.126(2) 0.112(2) 0.0993(19) -0.0316(16) -0.0148(16) -0.0848(19)
O5 0.111(2) 0.0946(18) 0.0829(18) -0.0027(14) 0.0040(15) -0.0733(17)
O6 0.0909(16) 0.1048(17) 0.0585(13) -0.0278(12) 0.0207(12) -0.0684(14)
O7 0.0855(15) 0.0889(15) 0.0641(13) -0.0280(12) 0.0011(11) -0.0564(13)
O8 0.0752(14) 0.0777(14) 0.0789(16) -0.0139(12) -0.0096(12) -0.0250(12)
O9 0.0766(14) 0.0732(14) 0.0624(14) -0.0189(11) 0.0061(11) -0.0184(11)
O10 0.176(3) 0.112(2) 0.083(2) -0.0362(17) 0.002(2) -0.022(2)
O11 0.137(3) 0.111(2) 0.116(2) -0.0389(19) 0.024(2) -0.049(2)
O12 0.131(5) 0.097(4) 0.144(6) -0.052(4) 0.019(4) -0.018(3)
O12A 0.157(8) 0.205(10) 0.285(14) -0.174(10) 0.080(8) -0.066(8)
N1 0.0304(9) 0.0338(9) 0.0390(11) -0.0121(8) 0.0014(8) -0.0115(8)
N2 0.0329(9) 0.0308(9) 0.0348(10) -0.0116(8) 0.0048(8) -0.0119(7)
N3 0.0383(10) 0.0378(10) 0.0286(10) -0.0092(8) 0.0055(8) -0.0177(8)
N4 0.0344(9) 0.0381(10) 0.0325(10) -0.0143(8) 0.0003(8) -0.0086(8)
N5 0.0611(15) 0.0550(14) 0.0828(19) -0.0202(14) -0.0010(14) -0.0298(12)
C1 0.0401(12) 0.0418(12) 0.0525(15) -0.0198(11) -0.0044(11) -0.0149(10)
C2 0.0419(13) 0.0454(13) 0.074(2) -0.0270(13) -0.0063(13) -0.0158(11)
C3 0.0347(12) 0.0364(12) 0.084(2) -0.0209(13) 0.0051(13) -0.0167(10)
C4 0.0301(11) 0.0298(11) 0.0618(16) -0.0127(10) 0.0090(11) -0.0118(9)
C5 0.0279(10) 0.0284(10) 0.0447(13) -0.0116(9) 0.0047(9) -0.0075(8)
C6 0.0289(10) 0.0283(10) 0.0380(12) -0.0115(9) 0.0057(9) -0.0067(8)
C7 0.0383(12) 0.0355(11) 0.0401(13) -0.0110(10) 0.0113(10) -0.0071(9)
C8 0.0489(14) 0.0423(13) 0.0438(15) -0.0035(11) 0.0168(12) -0.0111(11)
C9 0.0415(13) 0.0366(12) 0.0639(18) -0.0071(12) 0.0175(13) -0.0165(11)
C10 0.0501(14) 0.0520(14) 0.0326(13) -0.0142(11) 0.0056(11) -0.0080(12)
C11 0.0514(14) 0.0519(14) 0.0418(14) -0.0217(12) -0.0008(12) -0.0154(12)
C12 0.0420(12) 0.0419(12) 0.0397(13) -0.0155(10) 0.0019(10) -0.0182(10)
C13 0.0519(14) 0.0373(12) 0.0429(14) -0.0143(10) 0.0087(11) -0.0181(11)
C14 0.077(2) 0.0418(13) 0.0517(16) -0.0151(12) 0.0053(14) -0.0299(13)
C15 0.0680(18) 0.0579(16) 0.0472(15) -0.0105(12) 0.0035(13) -0.0426(15)
C16 0.0472(14) 0.0626(16) 0.0330(13) -0.0088(11) 0.0019(11) -0.0312(12)
C17 0.0346(11) 0.0468(12) 0.0272(11) -0.0103(9) 0.0056(9) -0.0188(10)
C18 0.0306(11) 0.0511(13) 0.0297(12) -0.0117(10) 0.0018(9) -0.0129(10)
C19 0.0339(12) 0.0660(16) 0.0358(13) -0.0140(12) 0.0000(10) -0.0080(11)
C20 0.0308(13) 0.092(2) 0.0554(18) -0.0102(16) 0.0052(12) -0.0206(14)
C21 0.0445(15) 0.081(2) 0.0538(17) -0.0094(15) 0.0044(13) -0.0358(15)
C22 0.0357(13) 0.0731(19) 0.0542(17) -0.0271(14) -0.0001(12) 0.0039(13)
C23 0.0529(16) 0.0551(15) 0.0530(16) -0.0264(13) -0.0073(13) 0.0048(13)
C24 0.0443(13) 0.0427(13) 0.0428(14) -0.0181(11) -0.0042(11) -0.0056(10)
C25 0.0349(12) 0.0373(11) 0.0382(13) -0.0091(10) 0.0036(10) -0.0150(10)
C26 0.0407(13) 0.0421(13) 0.0557(16) -0.0162(12) 0.0012(11) -0.0178(11)
C27 0.0484(14) 0.0473(14) 0.0431(14) -0.0068(11) 0.0000(11) -0.0168(11)
C28 0.0423(13) 0.0489(14) 0.0472(15) -0.0165(12) -0.0040(11) -0.0150(11)
C29 0.0358(12) 0.0425(12) 0.0477(14) -0.0160(11) -0.0004(10) -0.0124(10)
C30 0.0702(18) 0.0690(18) 0.0432(15) -0.0168(13) 0.0051(13) -0.0388(15)
C31 0.0757(19) 0.0773(19) 0.0533(17) -0.0275(15) -0.0043(15) -0.0433(17)
C32 0.0523(15) 0.0512(15) 0.0598(18) -0.0146(13) -0.0021(13) -0.0245(12)

loop_
_atom_type_symbol
_atom_type_description
_atom_type_scat_dispersion_real
_atom_type_scat_dispersion_imag
_atom_type_scat_source
C C 0.0033 0.0016 'International Tables Vol C Tables 4.2.6.8 and 6.1.1.4'
H H 0.0000 0.0000 'International Tables Vol C Tables 4.2.6.8 and 6.1.1.4'
N N 0.0061 0.0033 'International Tables Vol C Tables 4.2.6.8 and 6.1.1.4'
O O 0.0106 0.0060 'International Tables Vol C Tables 4.2.6.8 and 6.1.1.4'
Co Co 0.3494 0.9721 'International Tables Vol C Tables 4.2.6.8 and 6.1.1.4'

loop_
_geom_angle_atom_site_label_1
_geom_angle_atom_site_label_2
_geom_angle_atom_site_label_3
_geom_angle
O2 Co1 O1 69.27(7)
O2 Co1 N3 91.84(7)
O1 Co1 N3 91.75(7)
O2 Co1 N1 89.50(7)
O1 Co1 N1 92.20(8)
N3 Co1 N1 176.05(8)
O2 Co1 N4 165.62(7)
O1 Co1 N4 96.96(8)
N3 Co1 N4 84.26(8)
N1 Co1 N4 95.32(8)
O2 Co1 N2 98.93(8)
O1 Co1 N2 167.69(6)
N3 Co1 N2 92.15(8)
N1 Co1 N2 83.96(8)
N4 Co1 N2 95.04(8)
C25 O1 Co1 90.50(13)
C25 O2 Co1 90.74(13)
H8C O8 H8B 98.8
H9B O9 H9C 97.0
H10B O10 H10C 95.7
H11B O11 H11C 108.0
C1 N1 C5 118.14(19)
C1 N1 Co1 129.46(17)
C5 N1 Co1 112.33(14)
C12 N2 C6 117.46(19)
C12 N2 Co1 130.95(15)
C6 N2 Co1 111.45(14)
C13 N3 C17 118.26(19)
C13 N3 Co1 129.14(16)
C17 N3 Co1 112.55(14)
C24 N4 C18 117.9(2)
C24 N4 Co1 130.39(16)
C18 N4 Co1 111.58(14)
O5 N5 O4 123.6(3)
O5 N5 C26 118.6(3)
O4 N5 C26 117.8(3)
N1 C1 C2 121.9(2)
N1 C1 H1A 119.0
C2 C1 H1A 119.0
C3 C2 C1 120.5(2)
C3 C2 H2A 119.8
C1 C2 H2A 119.8
C2 C3 C4 119.5(2)
C2 C3 H3A 120.3
C4 C3 H3A 120.3
C5 C4 C3 116.4(2)
C5 C4 C9 118.0(2)
C3 C4 C9 125.6(2)
N1 C5 C4 123.5(2)
N1 C5 C6 116.07(18)
C4 C5 C6 120.4(2)
N2 C6 C7 123.5(2)
N2 C6 C5 115.52(19)
C7 C6 C5 120.96(19)
C6 C7 C10 117.1(2)
C6 C7 C8 117.6(2)
C10 C7 C8 125.2(2)
C9 C8 C7 121.4(2)
C9 C8 H8A 119.3
C7 C8 H8A 119.3
C8 C9 C4 121.6(2)
C8 C9 H9A 119.2
C4 C9 H9A 119.2
C11 C10 C7 119.3(2)
C11 C10 H10A 120.4
C7 C10 H10A 120.4
C10 C11 C12 120.1(2)
C10 C11 H11A 120.0
C12 C11 H11A 120.0
N2 C12 C11 122.6(2)
N2 C12 H12A 118.7
C11 C12 H12A 118.7
N3 C13 C14 121.6(2)
N3 C13 H13A 119.2
C14 C13 H13A 119.2
C15 C14 C13 120.4(2)
C15 C14 H14A 119.8
C13 C14 H14A 119.8
C14 C15 C16 119.3(2)
C14 C15 H15A 120.3
C16 C15 H15A 120.3
C15 C16 C17 117.3(2)
C15 C16 C21 125.0(2)
C17 C16 C21 117.7(2)
N3 C17 C16 123.1(2)
N3 C17 C18 115.62(18)
C16 C17 C18 121.2(2)
N4 C18 C19 123.6(2)
N4 C18 C17 115.88(19)
C19 C18 C17 120.5(2)
C18 C19 C22 116.5(2)
C18 C19 C20 117.3(3)
C22 C19 C20 126.2(2)
C21 C20 C19 122.4(2)
C21 C20 H20A 118.8
C19 C20 H20A 118.8
C20 C21 C16 120.9(2)
C20 C21 H21A 119.6
C16 C21 H21A 119.6
C23 C22 C19 119.8(2)
C23 C22 H22A 120.1
C19 C22 H22A 120.1
C22 C23 C24 120.4(2)
C22 C23 H23A 119.8
C24 C23 H23A 119.8
N4 C24 C23 121.7(2)
N4 C24 H24A 119.1
C23 C24 H24A 119.1
O3 C25 O2 125.5(2)
O3 C25 O1 125.0(2)
O2 C25 O1 109.49(19)
C27 C26 C31 121.7(2)
C27 C26 N5 119.0(2)
C31 C26 N5 119.3(2)
C26 C27 C28 119.1(2)
C26 C27 H27A 120.5
C28 C27 H27A 120.4
C27 C28 C29 120.7(2)
C27 C28 H28A 119.7
C29 C28 H28A 119.7
C28 C29 C30 119.2(2)
C28 C29 C32 120.7(2)
C30 C29 C32 120.1(2)
C29 C30 C31 120.8(3)
C29 C30 H30A 119.6
C31 C30 H30A 119.6
C26 C31 C30 118.5(2)
C26 C31 H31A 120.8
C30 C31 H31A 120.8
O6 C32 O7 125.5(2)
O6 C32 C29 117.5(2)
O7 C32 C29 117.0(2)

loop_
_geom_bond_atom_site_label_1
_geom_bond_atom_site_label_2
_geom_bond_distance
Co1 O2 1.8879(16)
Co1 O1 1.8908(17)
Co1 N3 1.9261(18)
Co1 N1 1.9262(17)
Co1 N4 1.9442(19)
Co1 N2 1.9588(19)
O1 C25 1.317(3)
O2 C25 1.313(3)
O3 C25 1.215(3)
O4 N5 1.217(3)
O5 N5 1.213(3)
O6 C32 1.234(3)
O7 C32 1.242(3)
O8 H8C 0.8208
O8 H8B 0.8300
O9 H9B 0.8502
O9 H9C 0.8300
O10 H10B 0.8099
O10 H10C 0.8600
O11 H11B 0.8801
O11 H11C 0.8500
N1 C1 1.326(3)
N1 C5 1.362(3)
N2 C12 1.331(3)
N2 C6 1.366(3)
N3 C13 1.331(3)
N3 C17 1.356(3)
N4 C24 1.325(3)
N4 C18 1.363(3)
N5 C26 1.470(3)
C1 C2 1.393(3)
C1 H1A 0.9300
C2 C3 1.357(4)
C2 H2A 0.9300
C3 C4 1.413(4)
C3 H3A 0.9300
C4 C5 1.399(3)
C4 C9 1.429(4)
C5 C6 1.412(3)
C6 C7 1.398(3)
C7 C10 1.405(3)
C7 C8 1.434(3)
C8 C9 1.344(4)
C8 H8A 0.9300
C9 H9A 0.9300
C10 C11 1.368(3)
C10 H10A 0.9300
C11 C12 1.391(3)
C11 H11A 0.9300
C12 H12A 0.9300
C13 C14 1.389(3)
C13 H13A 0.9300
C14 C15 1.362(4)
C14 H14A 0.9300
C15 C16 1.394(4)
C15 H15A 0.9300
C16 C17 1.394(3)
C16 C21 1.429(4)
C17 C18 1.415(3)
C18 C19 1.396(3)
C19 C22 1.398(4)
C19 C20 1.430(4)
C20 C21 1.346(4)
C20 H20A 0.9300
C21 H21A 0.9300
C22 C23 1.356(4)
C22 H22A 0.9300
C23 C24 1.394(3)
C23 H23A 0.9300
C24 H24A 0.9300
C26 C27 1.363(3)
C26 C31 1.376(4)
C27 C28 1.376(3)
C27 H27A 0.9300
C28 C29 1.377(3)
C28 H28A 0.9300
C29 C30 1.379(3)
C29 C32 1.530(3)
C30 C31 1.379(4)
C30 H30A 0.9300
C31 H31A 0.9300

loop_
_geom_torsion_atom_site_label_1
_geom_torsion_atom_site_label_2
_geom_torsion_atom_site_label_3
_geom_torsion_atom_site_label_4
_geom_torsion
O2 Co1 O1 C25 0.02(11)
N3 Co1 O1 C25 -91.28(12)
N1 Co1 O1 C25 88.65(12)
N4 Co1 O1 C25 -175.71(12)
N2 Co1 O1 C25 17.2(3)
O1 Co1 O2 C25 -0.02(11)
N3 Co1 O2 C25 91.16(12)
N1 Co1 O2 C25 -92.56(13)
N4 Co1 O2 C25 17.3(3)
N2 Co1 O2 C25 -176.37(11)
O2 Co1 N1 C1 85.0(2)
O1 Co1 N1 C1 15.7(2)
N3 Co1 N1 C1 -165.2(9)
N4 Co1 N1 C1 -81.5(2)
N2 Co1 N1 C1 -176.0(2)
O2 Co1 N1 C5 -91.75(15)
O1 Co1 N1 C5 -160.99(14)
N3 Co1 N1 C5 18.1(11)
N4 Co1 N1 C5 101.81(15)
N2 Co1 N1 C5 7.29(14)
O2 Co1 N2 C12 -93.8(2)
O1 Co1 N2 C12 -110.0(3)
N3 Co1 N2 C12 -1.6(2)
N1 Co1 N2 C12 177.7(2)
N4 Co1 N2 C12 82.8(2)
O2 Co1 N2 C6 81.75(14)
O1 Co1 N2 C6 65.6(3)
N3 Co1 N2 C6 173.95(14)
N1 Co1 N2 C6 -6.79(13)
N4 Co1 N2 C6 -101.63(14)
O2 Co1 N3 C13 13.5(2)
O1 Co1 N3 C13 82.8(2)
N1 Co1 N3 C13 -96.2(10)
N4 Co1 N3 C13 179.6(2)
N2 Co1 N3 C13 -85.5(2)
O2 Co1 N3 C17 -169.15(15)
O1 Co1 N3 C17 -99.84(15)
N1 Co1 N3 C17 81.1(10)
N4 Co1 N3 C17 -3.02(15)
N2 Co1 N3 C17 91.84(16)
O2 Co1 N4 C24 -99.1(3)
O1 Co1 N4 C24 -82.8(2)
N3 Co1 N4 C24 -173.9(2)
N1 Co1 N4 C24 10.1(2)
N2 Co1 N4 C24 94.5(2)
O2 Co1 N4 C18 76.5(3)
O1 Co1 N4 C18 92.75(15)
N3 Co1 N4 C18 1.68(15)
N1 Co1 N4 C18 -174.37(15)
N2 Co1 N4 C18 -89.98(15)
C5 N1 C1 C2 1.0(3)
Co1 N1 C1 C2 -175.52(17)
N1 C1 C2 C3 1.4(4)
C1 C2 C3 C4 -2.6(4)
C2 C3 C4 C5 1.3(3)
C2 C3 C4 C9 -176.9(2)
C1 N1 C5 C4 -2.3(3)
Co1 N1 C5 C4 174.80(16)
C1 N1 C5 C6 176.36(19)
Co1 N1 C5 C6 -6.5(2)
C3 C4 C5 N1 1.2(3)
C9 C4 C5 N1 179.54(19)
C3 C4 C5 C6 -177.47(19)
C9 C4 C5 C6 0.9(3)
C12 N2 C6 C7 0.1(3)
Co1 N2 C6 C7 -176.15(16)
C12 N2 C6 C5 -178.69(19)
Co1 N2 C6 C5 5.1(2)
N1 C5 C6 N2 0.9(3)
C4 C5 C6 N2 179.59(18)
N1 C5 C6 C7 -177.92(18)
C4 C5 C6 C7 0.8(3)
N2 C6 C7 C10 -0.2(3)
C5 C6 C7 C10 178.46(19)
N2 C6 C7 C8 179.74(19)
C5 C6 C7 C8 -1.6(3)
C6 C7 C8 C9 0.6(3)
C10 C7 C8 C9 -179.4(2)
C7 C8 C9 C4 1.1(4)
C5 C4 C9 C8 -1.9(3)
C3 C4 C9 C8 176.3(2)
C6 C7 C10 C11 0.2(3)
C8 C7 C10 C11 -179.8(2)
C7 C10 C11 C12 -0.1(4)
C6 N2 C12 C11 0.1(3)
Co1 N2 C12 C11 175.45(17)
C10 C11 C12 N2 -0.1(4)
C17 N3 C13 C14 -0.7(3)
Co1 N3 C13 C14 176.48(18)
N3 C13 C14 C15 1.2(4)
C13 C14 C15 C16 -0.7(4)
C14 C15 C16 C17 -0.1(4)
C14 C15 C16 C21 177.5(3)
C13 N3 C17 C16 -0.1(3)
Co1 N3 C17 C16 -177.78(18)
C13 N3 C17 C18 -178.6(2)
Co1 N3 C17 C18 3.8(2)
C15 C16 C17 N3 0.5(3)
C21 C16 C17 N3 -177.2(2)
C15 C16 C17 C18 178.9(2)
C21 C16 C17 C18 1.2(3)
C24 N4 C18 C19 -1.7(3)
Co1 N4 C18 C19 -177.86(18)
C24 N4 C18 C17 176.1(2)
Co1 N4 C18 C17 -0.1(2)
N3 C17 C18 N4 -2.5(3)
C16 C17 C18 N4 179.1(2)
N3 C17 C18 C19 175.4(2)
C16 C17 C18 C19 -3.1(3)
N4 C18 C19 C22 1.5(4)
C17 C18 C19 C22 -176.2(2)
N4 C18 C19 C20 -180.0(2)
C17 C18 C19 C20 2.3(3)
C18 C19 C20 C21 0.2(4)
C22 C19 C20 C21 178.6(3)
C19 C20 C21 C16 -2.2(5)
C15 C16 C21 C20 -176.1(3)
C17 C16 C21 C20 1.4(4)
C18 C19 C22 C23 -0.3(4)
C20 C19 C22 C23 -178.7(3)
C19 C22 C23 C24 -0.7(4)
C18 N4 C24 C23 0.6(3)
Co1 N4 C24 C23 175.94(18)
C22 C23 C24 N4 0.5(4)
Co1 O2 C25 O3 179.3(2)
Co1 O2 C25 O1 0.03(16)
Co1 O1 C25 O3 -179.3(2)
Co1 O1 C25 O2 -0.03(16)
O5 N5 C26 C27 -4.0(4)
O4 N5 C26 C27 177.6(3)
O5 N5 C26 C31 174.8(3)
O4 N5 C26 C31 -3.6(4)
C31 C26 C27 C28 -0.8(4)
N5 C26 C27 C28 178.0(2)
C26 C27 C28 C29 -1.0(4)
C27 C28 C29 C30 1.6(4)
C27 C28 C29 C32 -177.6(2)
C28 C29 C30 C31 -0.4(4)
C32 C29 C30 C31 178.8(3)
C27 C26 C31 C30 1.9(4)
N5 C26 C31 C30 -176.8(3)
C29 C30 C31 C26 -1.3(5)
C28 C29 C32 O6 164.6(3)
C30 C29 C32 O6 -14.6(4)
C28 C29 C32 O7 -15.7(4)
C30 C29 C32 O7 165.1(3)
